data_7017376
loop_
_publ_author_name
'Stefankiewicz, Artur R.'
'Harrowfield, Jack'
'Madalan, Augustin'
'Rissanen, Kari'
'Sobolev, Alexandre N.'
'Lehn, Jean-Marie'

_publ_section_title
;
 Structural and metallo selectivity in the assembly of [2 \\times 2]
 grid-type metallosupramolecular species: Mechanisms and kinetic control.
;
_journal_issue 45
_journal_name_full 'Dalton transactions (Cambridge, England : 2003)'
_journal_page_first 12320
_journal_page_last 12332
_journal_paper_doi 10.1039/c1dt11226k
_journal_volume 40
_journal_year 2011
_chemical_formula_sum 'C27 H32 N8 O2 S2'
_chemical_formula_weight 564.73
_chemical_name_systematic
;
?
;
_space_group_IT_number 29
_symmetry_cell_setting orthorhombic
_symmetry_space_group_name_Hall 'P 2c -2b'
_symmetry_space_group_name_H-M 'P b c 21'
_atom_sites_solution_hydrogens geom
_atom_sites_solution_primary direct
_atom_sites_solution_secondary difmap
_audit_creation_method SHELXL-97
_cell_angle_alpha 90.00
_cell_angle_beta 90.00
_cell_angle_gamma 90.00
_cell_formula_units_Z 8
_cell_length_a 9.5705(2)
_cell_length_b 18.6451(3)
_cell_length_c 32.4579(7)
_cell_measurement_reflns_used 57009
_cell_measurement_temperature 293(2)
_cell_measurement_theta_max 27.485
_cell_measurement_theta_min 0.998
_cell_volume 5791.9(2)
_computing_cell_refinement 'Denzo (Nonius B.V., 1998)'
_computing_data_collection 'Collect (Nonius B.V., 1998)'
_computing_data_reduction 'Denzo (Nonius B.V., 1998)'
_computing_structure_refinement 'SHELXL-97 (Sheldrick, 1997)'
_computing_structure_solution 'SHELXS-97 (Sheldrick, 1997)'
_diffrn_ambient_temperature 293(2)
_diffrn_measured_fraction_theta_full 0.977
_diffrn_measured_fraction_theta_max 0.977
_diffrn_measurement_device_type 'Kappa CCD'
_diffrn_measurement_method '/p scans'
_diffrn_radiation_monochromator graphite
_diffrn_radiation_source 'fine-focus sealed tube'
_diffrn_radiation_type MoK\a
_diffrn_radiation_wavelength 0.71073
_diffrn_reflns_av_R_equivalents 0.0000
_diffrn_reflns_av_sigmaI/netI 0.1498
_diffrn_reflns_limit_h_max 12
_diffrn_reflns_limit_h_min -11
_diffrn_reflns_limit_k_max 24
_diffrn_reflns_limit_k_min -24
_diffrn_reflns_limit_l_max 42
_diffrn_reflns_limit_l_min -41
_diffrn_reflns_number 12060
_diffrn_reflns_theta_full 27.47
_diffrn_reflns_theta_max 27.47
_diffrn_reflns_theta_min 2.13
_exptl_absorpt_coefficient_mu 0.223
_exptl_absorpt_correction_type none
_exptl_crystal_colour colorless
_exptl_crystal_density_diffrn 1.295
_exptl_crystal_density_meas ?
_exptl_crystal_density_method 'not measured'
_exptl_crystal_description prism
_exptl_crystal_F_000 2384
_exptl_crystal_size_max 0.5
_exptl_crystal_size_mid 0.1
_exptl_crystal_size_min 0.1
_refine_diff_density_max 0.390
_refine_diff_density_min -0.302
_refine_diff_density_rms 0.067
_refine_ls_abs_structure_details 'Flack H D (1983), Acta Cryst. A39, 876-881'
_refine_ls_abs_structure_Flack 0.2(2)
_refine_ls_extinction_coef 0.0028(7)
_refine_ls_extinction_expression Fc^*^=kFc[1+0.001xFc^2^\l^3^/sin(2\q)]^-1/4^
_refine_ls_extinction_method SHELXL
_refine_ls_goodness_of_fit_ref 1.034
_refine_ls_hydrogen_treatment constr
_refine_ls_matrix_type full
_refine_ls_number_parameters 762
_refine_ls_number_reflns 12060
_refine_ls_number_restraints 7
_refine_ls_restrained_S_all 1.034
_refine_ls_R_factor_all 0.2375
_refine_ls_R_factor_gt 0.0895
_refine_ls_shift/su_max 0.001
_refine_ls_shift/su_mean 0.000
_refine_ls_structure_factor_coef Fsqd
_refine_ls_weighting_details 'calc w=1/[\s^2^(Fo^2^)+(0.1420P)^2^+0.2739P] where P=(Fo^2^+2Fc^2^)/3'
_refine_ls_weighting_scheme calc
_refine_ls_wR_factor_gt 0.2238
_refine_ls_wR_factor_ref 0.2927
_reflns_number_gt 4920
_reflns_number_total 12060
_reflns_threshold_expression >2sigma(I)
_cod_data_source_file c1dt11226k.txt
_cod_data_source_block as10
_cod_depositor_comments
;
The following automatic conversions were performed:

'_symmetry_cell_setting' value 'Orthorhombic' changed to
'orthorhombic' according to
/home/saulius/struct/CIF-dictionaries/cif_core.dic dictionary named
'cif_core.dic' version 2.4.1 from 2010-06-29.

Automatic conversion script
Id: cif_fix_values 1715 2011-07-08 13:25:40Z adriana 

The following automatic conversions were performed:

'_exptl_crystal_density_meas' value 'not measured' was changed to '?'
- the value is perceived as not measured.

Automatic conversion script
Id: cif_fix_values 3008 2015-01-20 13:52:24Z robertas 
;
_cod_original_sg_symbol_H-M Pbc21
_cod_database_code 7017376

loop_
_symmetry_equiv_pos_as_xyz
'x, y, z'
'-x, -y, z+1/2'
'-x, y+1/2, z'
'x, -y+1/2, z+1/2'

loop_
_atom_site_label
_atom_site_type_symbol
_atom_site_fract_x
_atom_site_fract_y
_atom_site_fract_z
_atom_site_U_iso_or_equiv
_atom_site_adp_type
_atom_site_occupancy
_atom_site_symmetry_multiplicity
_atom_site_calc_flag
_atom_site_refinement_flags
_atom_site_disorder_assembly
_atom_site_disorder_group
C1 C 0.8844(7) 0.8176(3) 0.5998(3) 0.038(2) Uani 1 1 d . . .
C2 C 0.7975(7) 0.7670(4) 0.6173(3) 0.039(2) Uani 1 1 d . . .
H2 H 0.7432 0.7365 0.6012 0.047 Uiso 1 1 calc R . .
C3 C 0.7952(7) 0.7640(4) 0.6590(3) 0.043(2) Uani 1 1 d . . .
C4 C 0.9562(7) 0.8530(4) 0.6632(3) 0.040(2) Uani 1 1 d . . .
C5 C 1.0439(8) 0.9018(4) 0.6890(3) 0.048(2) Uani 1 1 d . . .
C6 C 1.1410(7) 0.9456(4) 0.6695(3) 0.050(3) Uani 1 1 d . . .
H6 H 1.1535 0.9422 0.6412 0.060 Uiso 1 1 calc R . .
C7 C 1.2210(9) 0.9953(4) 0.6925(4) 0.057(3) Uani 1 1 d . . .
H7 H 1.2836 1.0259 0.6794 0.068 Uiso 1 1 calc R . .
C8 C 1.2044(11) 0.9975(4) 0.7347(4) 0.068(3) Uani 1 1 d . . .
H8 H 1.2610 1.0268 0.7508 0.082 Uiso 1 1 calc R . .
C9 C 1.0968(12) 0.9531(6) 0.7537(3) 0.088(3) Uani 1 1 d . . .
H9 H 1.0742 0.9582 0.7814 0.106 Uiso 1 1 calc R . .
C10 C 1.0325(10) 0.9058(5) 0.7305(4) 0.072(3) Uani 1 1 d . . .
H10 H 0.9749 0.8727 0.7435 0.086 Uiso 1 1 calc R . .
C11 C 0.9908(9) 0.8744(5) 0.5375(3) 0.073(3) Uani 1 1 d . . .
H11A H 0.9401 0.9085 0.5211 0.109 Uiso 1 1 calc R . .
H11B H 1.0538 0.8480 0.5202 0.109 Uiso 1 1 calc R . .
H11C H 1.0430 0.8993 0.5583 0.109 Uiso 1 1 calc R . .
C12 C 0.8172(9) 0.7782(5) 0.4954(3) 0.056(3) Uani 1 1 d . . .
H12 H 0.8742 0.8110 0.4819 0.067 Uiso 1 1 calc R . .
C13 C 0.7335(9) 0.7277(5) 0.4719(3) 0.057(3) Uani 1 1 d . . .
C14 C 0.6347(11) 0.6873(5) 0.4916(4) 0.075(3) Uani 1 1 d . . .
H14 H 0.6185 0.6904 0.5198 0.090 Uiso 1 1 calc R . .
C15 C 0.5602(9) 0.6409(5) 0.4660(5) 0.073(3) Uani 1 1 d . . .
H15 H 0.4944 0.6103 0.4776 0.088 Uiso 1 1 calc R . .
C16 C 0.5805(11) 0.6392(5) 0.4253(4) 0.067(3) Uani 1 1 d . . .
H16 H 0.5280 0.6091 0.4086 0.080 Uiso 1 1 calc R . .
C17 C 0.6809(13) 0.6831(6) 0.4091(4) 0.086(4) Uani 1 1 d . . .
H17 H 0.6999 0.6808 0.3811 0.104 Uiso 1 1 calc R . .
C18 C 0.5357(7) 0.6348(4) 0.6780(3) 0.0372(19) Uani 1 1 d . . .
H18 H 0.5455 0.6298 0.7064 0.045 Uiso 1 1 calc R . .
C19 C 0.4252(8) 0.5926(4) 0.6547(3) 0.042(2) Uani 1 1 d . . .
C20 C 0.3956(7) 0.6065(4) 0.6138(3) 0.040(2) Uani 1 1 d . . .
H20 H 0.4442 0.6420 0.5997 0.048 Uiso 1 1 calc R . .
C21 C 0.2979(8) 0.5691(4) 0.5950(3) 0.056(2) Uani 1 1 d . . .
H21 H 0.2774 0.5779 0.5675 0.067 Uiso 1 1 calc R . .
C22 C 0.2238(9) 0.5155(5) 0.6170(4) 0.067(3) Uani 1 1 d . . .
H22 H 0.1507 0.4902 0.6050 0.080 Uiso 1 1 calc R . .
C23 C 0.2662(10) 0.5024(5) 0.6576(4) 0.066(3) Uani 1 1 d . . .
H23 H 0.2241 0.4651 0.6720 0.079 Uiso 1 1 calc R . .
C24 C 0.3880(8) 0.6876(5) 1.0733(3) 0.047(2) Uani 1 1 d . . .
C25 C 0.2939(7) 0.7362(4) 1.0562(3) 0.047(2) Uani 1 1 d . . .
H25 H 0.2388 0.7664 1.0722 0.056 Uiso 1 1 calc R . .
C26 C 0.2883(7) 0.7361(4) 1.0125(3) 0.0361(19) Uani 1 1 d . . .
C27 C 0.4594(7) 0.6496(4) 1.0095(3) 0.039(2) Uani 1 1 d . . .
C28 C 0.5458(7) 0.6029(4) 0.9843(3) 0.041(2) Uani 1 1 d . . .
C29 C 0.5298(11) 0.6006(5) 0.9408(4) 0.072(3) Uani 1 1 d . . .
H29 H 0.4633 0.6282 0.9272 0.086 Uiso 1 1 calc R . .
C30 C 0.6233(13) 0.5524(5) 0.9188(4) 0.101(4) Uani 1 1 d . . .
H30 H 0.6234 0.5524 0.8902 0.121 Uiso 1 1 calc R . .
C31 C 0.7060(11) 0.5099(7) 0.9383(5) 0.103(5) Uani 1 1 d . . .
H31 H 0.7569 0.4759 0.9237 0.124 Uiso 1 1 calc R . .
C32 C 0.7203(9) 0.5133(5) 0.9789(4) 0.072(3) Uani 1 1 d . . .
H32 H 0.7888 0.4855 0.9915 0.086 Uiso 1 1 calc R . .
C33 C 0.6397(9) 0.5554(4) 1.0026(4) 0.066(3) Uani 1 1 d . . .
H33 H 0.6464 0.5530 1.0311 0.079 Uiso 1 1 calc R . .
C34 C 0.4938(9) 0.6266(4) 1.1335(3) 0.049(2) Uani 1 1 d . . .
H34A H 0.4403 0.5921 1.1487 0.074 Uiso 1 1 calc R . .
H34B H 0.5572 0.6507 1.1517 0.074 Uiso 1 1 calc R . .
H34C H 0.5458 0.6025 1.1123 0.074 Uiso 1 1 calc R . .
C35 C 0.3177(7) 0.7185(4) 1.1772(3) 0.038(2) Uani 1 1 d . . .
H35 H 0.3787 0.6881 1.1911 0.045 Uiso 1 1 calc R . .
C36 C 0.2229(9) 0.7660(4) 1.2000(3) 0.045(2) Uani 1 1 d . . .
C37 C 0.1285(6) 0.8109(4) 1.1803(3) 0.044(2) Uani 1 1 d . . .
H37 H 0.1218 0.8095 1.1518 0.053 Uiso 1 1 calc R . .
C38 C 0.0432(8) 0.8580(5) 1.2023(3) 0.059(3) Uani 1 1 d . . .
H38 H -0.0224 0.8870 1.1892 0.071 Uiso 1 1 calc R . .
C39 C 0.0617(11) 0.8593(5) 1.2448(4) 0.084(4) Uani 1 1 d . . .
H39 H 0.0103 0.8907 1.2612 0.100 Uiso 1 1 calc R . .
C40 C 0.1590(11) 0.8126(6) 1.2625(4) 0.091(4) Uani 1 1 d . . .
H40 H 0.1640 0.8118 1.2911 0.109 Uiso 1 1 calc R . .
C41 C 0.0316(8) 0.8672(4) 0.9952(3) 0.047(2) Uani 1 1 d . . .
H41 H 0.0393 0.8735 0.9668 0.057 Uiso 1 1 calc R . .
C42 C -0.0673(7) 0.9072(4) 1.0178(3) 0.039(2) Uani 1 1 d . . .
C43 C -0.1025(8) 0.8909(5) 1.0581(3) 0.062(3) Uani 1 1 d . . .
H43 H -0.0550 0.8553 1.0725 0.074 Uiso 1 1 calc R . .
C44 C -0.2150(8) 0.9305(5) 1.0771(4) 0.065(3) Uani 1 1 d . . .
H44 H -0.2443 0.9206 1.1038 0.078 Uiso 1 1 calc R . .
C45 C -0.2738(9) 0.9808(5) 1.0551(4) 0.061(3) Uani 1 1 d . . .
H45 H -0.3424 1.0092 1.0672 0.074 Uiso 1 1 calc R . .
C46 C -0.2386(8) 0.9929(5) 1.0154(3) 0.052(2) Uani 1 1 d . . .
H46 H -0.2895 1.0268 1.0006 0.063 Uiso 1 1 calc R . .
C51 C 0.5203(11) 0.6841(11) 0.8229(6) 0.223(12) Uani 1 1 d . C .
H51A H 0.4531 0.7082 0.8058 0.334 Uiso 1 1 calc R . .
H51B H 0.5138 0.7022 0.8505 0.334 Uiso 1 1 calc R . .
H51C H 0.5015 0.6335 0.8228 0.334 Uiso 1 1 calc R . .
C52 C 0.7741(11) 0.6458(10) 0.8367(4) 0.166(8) Uani 1 1 d . C .
H52A H 0.8720 0.6537 0.8322 0.249 Uiso 1 1 calc R . .
H52B H 0.7521 0.5964 0.8314 0.249 Uiso 1 1 calc R . .
H52C H 0.7514 0.6572 0.8648 0.249 Uiso 1 1 calc R . .
N1 N 0.9669(6) 0.8582(3) 0.6224(2) 0.0458(18) Uani 1 1 d . . .
N2 N 0.8733(7) 0.8088(4) 0.6827(2) 0.058(2) Uani 1 1 d . . .
N3 N 0.8906(7) 0.8239(3) 0.5575(2) 0.0429(19) Uani 1 1 d . . .
N4 N 0.8121(7) 0.7771(4) 0.5350(3) 0.051(2) Uani 1 1 d . . .
N5 N 0.7057(6) 0.7205(3) 0.6799(3) 0.0466(19) Uani 1 1 d . . .
H5 H 0.7054 0.7198 0.7064 0.056 Uiso 1 1 calc R . .
N6 N 0.6150(7) 0.6772(4) 0.6577(2) 0.046(2) Uani 1 1 d . . .
N7 N 0.7503(8) 0.7278(5) 0.4320(3) 0.070(2) Uani 1 1 d . . .
N8 N 0.3644(6) 0.5412(3) 0.6767(3) 0.052(2) Uani 1 1 d . . .
N9 N 0.4701(6) 0.6437(3) 1.0496(3) 0.0415(19) Uani 1 1 d . . .
N10 N 0.3695(6) 0.6947(3) 0.9883(2) 0.0400(18) Uani 1 1 d . . .
N11 N 0.4025(7) 0.6773(4) 1.1153(3) 0.052(2) Uani 1 1 d . . .
N12 N 0.3147(6) 0.7197(3) 1.1380(3) 0.0403(18) Uani 1 1 d . . .
N13 N 0.2033(7) 0.7835(3) 0.9916(2) 0.051(2) Uani 1 1 d . . .
H13 H 0.2089 0.7884 0.9653 0.062 Uiso 1 1 calc R . .
N14 N 0.1113(6) 0.8219(3) 1.0139(2) 0.0415(18) Uani 1 1 d . . .
N15 N 0.2471(10) 0.7680(4) 1.2416(3) 0.077(3) Uani 1 1 d . . .
N16 N -0.1349(7) 0.9589(4) 0.9964(2) 0.0507(19) Uani 1 1 d . . .
S1 S 0.6801(4) 0.6989(3) 0.80466(14) 0.1314(16) Uani 1 1 d . . .
S2 S 1.0940(13) 0.5588(5) 0.8796(2) 0.125(4) Uani 0.50 1 d PD A 1
O2 O 1.095(4) 0.4826(7) 0.8923(9) 0.41(3) Uani 0.50 1 d PD A 1
C53 C 1.065(3) 0.6037(13) 0.9269(5) 0.085(12) Uani 0.50 1 d PD A 1
H53A H 1.1519 0.6235 0.9367 0.127 Uiso 0.50 1 calc PR A 1
H53B H 1.0298 0.5703 0.9469 0.127 Uiso 0.50 1 calc PR A 1
H53C H 0.9988 0.6416 0.9230 0.127 Uiso 0.50 1 calc PR A 1
C54 C 1.206(2) 0.6090(11) 0.8490(7) 0.103(7) Uiso 0.50 1 d PD A 1
H54A H 1.1574 0.6502 0.8386 0.154 Uiso 0.50 1 calc PR A 1
H54B H 1.2380 0.5802 0.8264 0.154 Uiso 0.50 1 calc PR A 1
H54C H 1.2846 0.6243 0.8652 0.154 Uiso 0.50 1 calc PR A 1
S2A S 1.1512(14) 0.5791(8) 0.8737(5) 0.280(12) Uani 0.50 1 d PD B 2
O2A O 1.2189(11) 0.5162(11) 0.8948(3) 0.125(8) Uani 0.50 1 d PD B 2
C53A C 1.078(3) 0.6229(14) 0.9172(6) 0.074(9) Uani 0.50 1 d PD B 2
H53D H 1.1441 0.6571 0.9278 0.111 Uiso 0.50 1 calc PR B 2
H53E H 1.0575 0.5880 0.9381 0.111 Uiso 0.50 1 calc PR B 2
H53F H 0.9940 0.6471 0.9093 0.111 Uiso 0.50 1 calc PR B 2
C54A C 1.0001(14) 0.5400(9) 0.8517(5) 0.063(4) Uiso 0.50 1 d PD B 2
H54D H 0.9568 0.5088 0.8714 0.094 Uiso 0.50 1 calc PR B 2
H54E H 1.0258 0.5130 0.8277 0.094 Uiso 0.50 1 calc PR B 2
H54F H 0.9356 0.5772 0.8441 0.094 Uiso 0.50 1 calc PR B 2
O1 O 0.6925(9) 0.6708(4) 0.7634(2) 0.101(3) Uani 1 1 d . C 2
S3 S 0.5771(7) 0.9425(5) 0.7937(2) 0.115(3) Uani 0.50 1 d P D 1
O3 O 0.6393(13) 0.8955(6) 0.8256(4) 0.059(3) Uiso 0.50 1 d P D 1
C55 C 0.701(2) 1.0053(7) 0.7780(5) 0.256(11) Uani 0.50 1 d P D 1
H55A H 0.7202 1.0379 0.8002 0.384 Uiso 0.50 1 calc PR D 1
H55B H 0.6660 1.0315 0.7547 0.384 Uiso 0.50 1 calc PR D 1
H55C H 0.7858 0.9810 0.7703 0.384 Uiso 0.50 1 calc PR D 1
C56 C 0.5655(17) 0.8924(5) 0.7484(3) 0.119(5) Uani 0.50 1 d P D 1
H56A H 0.4995 0.8542 0.7521 0.179 Uiso 0.50 1 calc PR D 1
H56B H 0.6555 0.8726 0.7420 0.179 Uiso 0.50 1 calc PR D 1
H56C H 0.5353 0.9228 0.7263 0.179 Uiso 0.50 1 calc PR D 1
S3A S 0.6700(8) 0.9294(3) 0.7891(2) 0.0873(19) Uani 0.50 1 d P E 2
O3A O 0.701(2) 1.0053(7) 0.7780(5) 0.256(11) Uani 0.50 1 d P E 2
C55A C 0.5663(19) 0.9194(9) 0.8271(5) 0.061(4) Uiso 0.50 1 d P E 2
H55D H 0.6097 0.9374 0.8517 0.092 Uiso 0.50 1 calc PR E 2
H55E H 0.5454 0.8694 0.8306 0.092 Uiso 0.50 1 calc PR E 2
H55F H 0.4815 0.9453 0.8220 0.092 Uiso 0.50 1 calc PR E 2
C56A C 0.5655(17) 0.8924(5) 0.7484(3) 0.119(5) Uani 0.50 1 d P E 2
H56D H 0.6146 0.8968 0.7228 0.179 Uiso 0.50 1 calc PR E 2
H56E H 0.4786 0.9179 0.7468 0.179 Uiso 0.50 1 calc PR E 2
H56F H 0.5475 0.8426 0.7540 0.179 Uiso 0.50 1 calc PR E 2
O4 O 0.1884(7) 0.8305(3) 0.9096(2) 0.072(2) Uani 1 1 d . . .
S4 S 0.1848(7) 0.7951(3) 0.86821(19) 0.0598(15) Uani 0.50 1 d P F 1
C57 C 0.287(2) 0.8548(9) 0.8341(7) 0.066(6) Uani 0.50 1 d P F 1
H57A H 0.3846 0.8490 0.8397 0.099 Uiso 0.50 1 calc PR F 1
H57B H 0.2602 0.9037 0.8390 0.099 Uiso 0.50 1 calc PR F 1
H57C H 0.2683 0.8427 0.8059 0.099 Uiso 0.50 1 calc PR F 1
C58 C 0.0144(15) 0.8170(12) 0.8508(5) 0.229(13) Uani 0.50 1 d P F 1
H58A H -0.0531 0.7893 0.8659 0.344 Uiso 0.50 1 calc PR F 1
H58B H 0.0066 0.8064 0.8220 0.344 Uiso 0.50 1 calc PR F 1
H58C H -0.0027 0.8672 0.8553 0.344 Uiso 0.50 1 calc PR F 1
S4A S 0.1591(11) 0.8375(6) 0.8651(3) 0.133(3) Uani 0.50 1 d P F 2
C57A C 0.293(4) 0.8117(15) 0.8375(10) 0.168(16) Uani 0.50 1 d P F 2
H57D H 0.3782 0.8277 0.8504 0.253 Uiso 0.50 1 calc PR F 2
H57E H 0.2869 0.8319 0.8104 0.253 Uiso 0.50 1 calc PR F 2
H57F H 0.2941 0.7603 0.8356 0.253 Uiso 0.50 1 calc PR F 2
C58A C 0.0144(15) 0.8170(12) 0.8508(5) 0.229(13) Uani 0.50 1 d P F 2
H58D H -0.0535 0.8350 0.8700 0.344 Uiso 0.50 1 calc PR F 2
H58E H 0.0072 0.7657 0.8493 0.344 Uiso 0.50 1 calc PR F 2
H58F H -0.0026 0.8373 0.8241 0.344 Uiso 0.50 1 calc PR F 2

loop_
_atom_site_aniso_label
_atom_site_aniso_U_11
_atom_site_aniso_U_22
_atom_site_aniso_U_33
_atom_site_aniso_U_23
_atom_site_aniso_U_13
_atom_site_aniso_U_12
C1 0.047(5) 0.010(3) 0.057(6) -0.001(4) 0.001(4) -0.013(3)
C2 0.040(4) 0.043(5) 0.033(5) -0.004(4) -0.001(4) -0.010(4)
C3 0.036(4) 0.030(4) 0.064(7) -0.002(5) 0.007(4) 0.008(4)
C4 0.036(4) 0.033(4) 0.052(6) 0.002(4) -0.001(4) -0.012(3)
C5 0.048(5) 0.027(4) 0.067(7) -0.006(4) 0.002(5) -0.001(4)
C6 0.028(4) 0.044(5) 0.078(7) -0.003(5) -0.004(5) 0.008(4)
C7 0.066(5) 0.023(4) 0.081(8) -0.009(4) -0.006(5) 0.012(4)
C8 0.110(8) 0.024(4) 0.071(7) -0.001(4) -0.037(6) -0.003(5)
C9 0.097(7) 0.123(9) 0.045(6) 0.001(7) -0.032(6) 0.009(7)
C10 0.075(7) 0.074(7) 0.065(8) 0.014(6) -0.014(6) -0.030(6)
C11 0.057(5) 0.101(8) 0.059(7) 0.034(6) -0.002(5) -0.016(5)
C12 0.054(6) 0.058(6) 0.055(7) -0.009(5) -0.005(5) 0.027(4)
C13 0.030(4) 0.087(7) 0.053(7) 0.017(5) 0.009(4) 0.020(4)
C14 0.108(8) 0.060(6) 0.059(7) -0.026(6) -0.011(7) 0.028(6)
C15 0.053(6) 0.045(5) 0.122(11) 0.011(6) -0.001(6) 0.021(4)
C16 0.073(6) 0.065(7) 0.063(8) -0.013(6) -0.014(6) 0.030(5)
C17 0.120(10) 0.072(7) 0.068(8) -0.004(6) -0.017(7) 0.037(7)
C18 0.040(4) 0.031(4) 0.041(5) -0.005(4) 0.004(4) -0.004(3)
C19 0.051(5) 0.027(4) 0.048(6) 0.002(4) 0.006(4) 0.006(4)
C20 0.047(5) 0.025(4) 0.047(5) 0.008(4) 0.000(4) 0.013(3)
C21 0.073(5) 0.058(6) 0.037(5) -0.004(5) -0.008(5) -0.013(5)
C22 0.069(6) 0.053(6) 0.077(8) -0.006(6) -0.019(6) -0.035(5)
C23 0.084(6) 0.038(5) 0.074(8) 0.009(5) 0.005(6) 0.006(5)
C24 0.030(4) 0.063(6) 0.047(6) 0.001(5) -0.003(4) -0.030(4)
C25 0.038(4) 0.023(4) 0.080(8) -0.004(4) -0.008(5) -0.001(3)
C26 0.035(4) 0.030(4) 0.043(5) 0.006(4) 0.001(4) 0.003(4)
C27 0.028(4) 0.028(4) 0.062(7) 0.004(4) -0.006(4) -0.016(3)
C28 0.031(4) 0.028(4) 0.065(7) 0.000(4) 0.010(4) -0.002(3)
C29 0.089(7) 0.053(6) 0.073(8) -0.002(5) 0.016(6) 0.035(5)
C30 0.146(10) 0.073(7) 0.083(9) -0.012(6) 0.022(8) 0.077(7)
C31 0.052(6) 0.131(10) 0.127(13) -0.027(9) 0.017(7) 0.051(6)
C32 0.053(6) 0.068(6) 0.095(9) 0.003(6) 0.003(6) 0.036(5)
C33 0.080(6) 0.040(5) 0.079(8) -0.006(5) 0.001(6) 0.016(5)
C34 0.050(5) 0.029(4) 0.068(6) -0.011(4) -0.010(5) 0.001(4)
C35 0.044(4) 0.027(4) 0.042(5) 0.015(4) -0.008(4) 0.011(3)
C36 0.066(5) 0.018(4) 0.051(6) -0.001(4) 0.013(5) -0.008(4)
C37 0.023(4) 0.038(4) 0.071(7) 0.013(4) 0.008(4) 0.006(3)
C38 0.037(5) 0.063(6) 0.078(8) -0.013(5) 0.010(5) 0.004(4)
C39 0.077(7) 0.073(7) 0.101(11) -0.014(7) 0.031(7) 0.019(6)
C40 0.078(7) 0.124(9) 0.070(8) -0.041(7) 0.004(6) 0.037(7)
C41 0.042(5) 0.052(5) 0.048(6) 0.014(5) -0.003(5) -0.012(4)
C42 0.026(4) 0.048(5) 0.044(6) 0.002(4) -0.002(4) 0.000(4)
C43 0.047(5) 0.060(6) 0.078(8) -0.001(6) -0.004(5) 0.019(4)
C44 0.049(5) 0.047(6) 0.099(9) 0.016(6) 0.004(6) -0.006(4)
C45 0.053(5) 0.048(6) 0.083(9) -0.017(6) 0.017(6) -0.024(4)
C46 0.025(4) 0.052(5) 0.080(8) 0.005(5) -0.003(5) 0.017(4)
C51 0.050(7) 0.48(4) 0.134(16) 0.04(2) -0.007(9) 0.048(12)
C52 0.056(6) 0.39(3) 0.053(8) 0.006(11) -0.004(6) 0.041(10)
N1 0.046(4) 0.049(4) 0.043(5) -0.004(4) 0.000(4) -0.011(3)
N2 0.055(4) 0.081(5) 0.037(4) -0.016(4) -0.020(4) 0.027(4)
N3 0.052(4) 0.019(3) 0.057(6) 0.005(3) 0.000(4) -0.015(3)
N4 0.042(4) 0.063(5) 0.048(5) -0.009(4) -0.003(4) 0.016(3)
N5 0.038(3) 0.045(4) 0.057(5) -0.003(4) 0.010(4) -0.007(3)
N6 0.037(4) 0.041(4) 0.061(6) -0.002(4) -0.001(4) 0.008(3)
N7 0.069(5) 0.096(6) 0.046(6) -0.016(5) -0.004(5) 0.007(5)
N8 0.032(3) 0.023(3) 0.102(6) 0.000(4) 0.002(4) -0.015(3)
N9 0.028(4) 0.022(3) 0.074(6) 0.005(4) 0.001(4) -0.009(3)
N10 0.032(3) 0.012(3) 0.076(5) 0.009(3) -0.009(3) 0.004(2)
N11 0.040(4) 0.069(5) 0.048(5) -0.007(4) -0.012(4) -0.007(4)
N12 0.047(4) 0.012(3) 0.062(5) 0.003(3) 0.001(4) 0.013(3)
N13 0.067(5) 0.051(4) 0.036(4) 0.013(4) 0.007(4) 0.010(4)
N14 0.045(4) 0.034(4) 0.046(5) 0.009(3) -0.002(4) 0.009(3)
N15 0.121(7) 0.050(5) 0.058(6) -0.007(5) 0.001(6) 0.013(5)
N16 0.064(4) 0.060(4) 0.028(4) 0.010(3) -0.012(4) -0.006(4)
S1 0.126(3) 0.197(4) 0.071(3) -0.035(3) -0.009(2) 0.046(3)
S2 0.236(12) 0.092(5) 0.046(4) -0.006(4) 0.016(5) 0.072(6)
O2 0.60(6) 0.135(19) 0.49(6) -0.17(3) 0.44(5) -0.18(3)
C53 0.099(19) 0.10(2) 0.051(13) 0.046(13) 0.040(11) 0.082(18)
S2A 0.168(10) 0.143(12) 0.53(3) -0.067(14) 0.202(15) 0.010(8)
O2A 0.037(6) 0.29(2) 0.044(7) -0.076(12) 0.025(5) 0.004(10)
C53A 0.069(13) 0.093(17) 0.060(14) 0.032(13) -0.011(11) -0.025(13)
O1 0.126(7) 0.132(6) 0.046(5) 0.001(5) 0.005(5) -0.037(5)
S3 0.063(4) 0.190(8) 0.093(6) -0.051(6) 0.030(4) -0.062(5)
C55 0.48(3) 0.121(10) 0.163(14) 0.090(9) -0.062(15) -0.112(14)
C56 0.238(15) 0.065(7) 0.055(7) -0.015(6) -0.039(8) -0.002(8)
S3A 0.092(4) 0.080(4) 0.091(5) -0.012(3) -0.040(4) 0.002(4)
O3A 0.48(3) 0.121(10) 0.163(14) 0.090(9) -0.062(15) -0.112(14)
C56A 0.238(15) 0.065(7) 0.055(7) -0.015(6) -0.039(8) -0.002(8)
O4 0.095(5) 0.063(4) 0.057(5) -0.004(4) 0.004(4) -0.021(4)
S4 0.091(4) 0.041(3) 0.047(3) -0.001(2) 0.011(3) 0.011(3)
C57 0.108(15) 0.041(10) 0.050(12) 0.006(10) 0.013(11) -0.021(11)
C58 0.113(11) 0.50(4) 0.073(11) 0.039(16) -0.035(10) -0.079(15)
S4A 0.153(7) 0.170(9) 0.076(5) -0.017(6) -0.021(5) -0.012(7)
C57A 0.29(4) 0.10(2) 0.12(3) -0.06(2) 0.10(2) 0.00(3)
C58A 0.113(11) 0.50(4) 0.073(11) 0.039(16) -0.035(10) -0.079(15)

loop_
_atom_type_symbol
_atom_type_description
_atom_type_scat_dispersion_real
_atom_type_scat_dispersion_imag
_atom_type_scat_source
C C 0.0033 0.0016 'International Tables Vol C Tables 4.2.6.8 and 6.1.1.4'
H H 0.0000 0.0000 'International Tables Vol C Tables 4.2.6.8 and 6.1.1.4'
N N 0.0061 0.0033 'International Tables Vol C Tables 4.2.6.8 and 6.1.1.4'
S S 0.1246 0.1234 'International Tables Vol C Tables 4.2.6.8 and 6.1.1.4'
O O 0.0106 0.0060 'International Tables Vol C Tables 4.2.6.8 and 6.1.1.4'

loop_
_geom_angle_atom_site_label_1
_geom_angle_atom_site_label_2
_geom_angle_atom_site_label_3
_geom_angle
N1 C1 C2 121.7(9)
N1 C1 N3 118.7(7)
C2 C1 N3 119.6(7)
C3 C2 C1 116.7(8)
C3 C2 H2 121.7
C1 C2 H2 121.7
C2 C3 N2 122.1(8)
C2 C3 N5 122.2(8)
N2 C3 N5 115.4(9)
N2 C4 N1 125.1(7)
N2 C4 C5 116.9(8)
N1 C4 C5 118.0(7)
C10 C5 C6 118.3(9)
C10 C5 C4 123.1(8)
C6 C5 C4 118.6(9)
C5 C6 C7 120.5(10)
C5 C6 H6 119.7
C7 C6 H6 119.7
C8 C7 C6 118.7(10)
C8 C7 H7 120.6
C6 C7 H7 120.6
C7 C8 C9 118.9(9)
C7 C8 H8 120.5
C9 C8 H8 120.5
C10 C9 C8 118.1(11)
C10 C9 H9 120.9
C8 C9 H9 120.9
C9 C10 C5 124.7(10)
C9 C10 H10 117.6
C5 C10 H10 117.6
N3 C11 H11A 109.5
N3 C11 H11B 109.5
H11A C11 H11B 109.5
N3 C11 H11C 109.5
H11A C11 H11C 109.5
H11B C11 H11C 109.5
N4 C12 C13 119.6(9)
N4 C12 H12 120.2
C13 C12 H12 120.2
N7 C13 C14 123.3(11)
N7 C13 C12 116.9(10)
C14 C13 C12 119.5(10)
C13 C14 C15 114.6(11)
C13 C14 H14 122.7
C15 C14 H14 122.7
C16 C15 C14 121.9(11)
C16 C15 H15 119.0
C14 C15 H15 119.0
C15 C16 C17 118.0(11)
C15 C16 H16 121.0
C17 C16 H16 121.0
N7 C17 C16 121.5(12)
N7 C17 H17 119.2
C16 C17 H17 119.2
N6 C18 C19 118.4(8)
N6 C18 H18 120.8
C19 C18 H18 120.8
N8 C19 C20 124.2(8)
N8 C19 C18 114.2(8)
C20 C19 C18 121.6(7)
C21 C20 C19 119.4(8)
C21 C20 H20 120.3
C19 C20 H20 120.3
C20 C21 C22 119.7(9)
C20 C21 H21 120.1
C22 C21 H21 120.1
C23 C22 C21 116.8(8)
C23 C22 H22 121.6
C21 C22 H22 121.6
N8 C23 C22 123.0(9)
N8 C23 H23 118.5
C22 C23 H23 118.5
N9 C24 N11 114.3(8)
N9 C24 C25 122.5(9)
N11 C24 C25 123.2(9)
C24 C25 C26 114.9(8)
C24 C25 H25 122.6
C26 C25 H25 122.6
N10 C26 N13 114.9(8)
N10 C26 C25 124.1(7)
N13 C26 C25 120.8(8)
N9 C27 N10 126.3(8)
N9 C27 C28 117.7(8)
N10 C27 C28 115.9(9)
C33 C28 C29 118.3(9)
C33 C28 C27 120.4(9)
C29 C28 C27 121.1(8)
C28 C29 C30 116.1(10)
C28 C29 H29 122.0
C30 C29 H29 122.0
C31 C30 C29 121.1(12)
C31 C30 H30 119.4
C29 C30 H30 119.4
C30 C31 C32 121.5(11)
C30 C31 H31 119.2
C32 C31 H31 119.2
C31 C32 C33 122.5(10)
C31 C32 H32 118.7
C33 C32 H32 118.7
C32 C33 C28 119.8(11)
C32 C33 H33 120.1
C28 C33 H33 120.1
N11 C34 H34A 109.5
N11 C34 H34B 109.5
H34A C34 H34B 109.5
N11 C34 H34C 109.5
H34A C34 H34C 109.5
H34B C34 H34C 109.5
N12 C35 C36 118.6(7)
N12 C35 H35 120.7
C36 C35 H35 120.7
N15 C36 C37 123.2(8)
N15 C36 C35 114.1(8)
C37 C36 C35 122.3(9)
C36 C37 C38 121.8(10)
C36 C37 H37 119.1
C38 C37 H37 119.1
C39 C38 C37 116.2(9)
C39 C38 H38 121.9
C37 C38 H38 121.9
C38 C39 C40 118.8(10)
C38 C39 H39 120.6
C40 C39 H39 120.6
N15 C40 C39 125.9(12)
N15 C40 H40 117.1
C39 C40 H40 117.1
N14 C41 C42 119.8(9)
N14 C41 H41 120.1
C42 C41 H41 120.1
N16 C42 C43 121.7(8)
N16 C42 C41 115.4(8)
C43 C42 C41 122.6(8)
C42 C43 C44 118.2(9)
C42 C43 H43 120.9
C44 C43 H43 120.9
C45 C44 C43 117.1(10)
C45 C44 H44 121.4
C43 C44 H44 121.4
C44 C45 C46 122.3(9)
C44 C45 H45 118.9
C46 C45 H45 118.9
N16 C46 C45 123.3(9)
N16 C46 H46 118.4
C45 C46 H46 118.4
S1 C51 H51A 109.5
S1 C51 H51B 109.5
H51A C51 H51B 109.5
S1 C51 H51C 109.5
H51A C51 H51C 109.5
H51B C51 H51C 109.5
S1 C52 H52A 109.5
S1 C52 H52B 109.5
H52A C52 H52B 109.5
S1 C52 H52C 109.5
H52A C52 H52C 109.5
H52B C52 H52C 109.5
C1 N1 C4 117.7(7)
C4 N2 C3 116.4(8)
N4 N3 C1 117.1(6)
N4 N3 C11 121.7(8)
C1 N3 C11 120.9(7)
C12 N4 N3 120.3(8)
C3 N5 N6 118.7(8)
C3 N5 H5 120.6
N6 N5 H5 120.6
C18 N6 N5 117.6(8)
C13 N7 C17 120.2(11)
C19 N8 C23 116.7(9)
C27 N9 C24 117.5(7)
C26 N10 C27 114.6(8)
N12 N11 C24 112.8(7)
N12 N11 C34 122.7(8)
C24 N11 C34 124.4(8)
C35 N12 N11 120.9(7)
N14 N13 C26 117.5(8)
N14 N13 H13 121.2
C26 N13 H13 121.2
C41 N14 N13 118.8(8)
C40 N15 C36 113.7(9)
C46 N16 C42 117.3(8)
O1 S1 C51 110.2(8)
O1 S1 C52 108.4(7)
C51 S1 C52 100.0(8)
O2 S2 C54 132.4(15)
O2 S2 C53 102.2(14)
C54 S2 C53 109.7(14)
O2A S2A C54A 102.4(10)
O2A S2A C53A 99.5(15)
C54A S2A C53A 100.9(11)
S2A C53A H53D 109.5
S2A C53A H53E 109.5
H53D C53A H53E 109.5
S2A C53A H53F 109.5
H53D C53A H53F 109.5
H53E C53A H53F 109.5
S2A C54A H54D 109.5
S2A C54A H54E 109.5
H54D C54A H54E 109.5
S2A C54A H54F 109.5
H54D C54A H54F 109.5
H54E C54A H54F 109.5
O3 S3 C55 109.1(9)
O3 S3 C56 107.3(8)
C55 S3 C56 98.9(8)
S3 C55 H55A 109.5
S3 C55 H55B 109.5
H55A C55 H55B 109.5
S3 C55 H55C 109.5
H55A C55 H55C 109.5
H55B C55 H55C 109.5
S3 C56 H56A 109.5
S3 C56 H56B 109.5
H56A C56 H56B 109.5
S3 C56 H56C 109.5
H56A C56 H56C 109.5
H56B C56 H56C 109.5
S3A C55A H55D 109.5
S3A C55A H55E 109.5
H55D C55A H55E 109.5
S3A C55A H55F 109.5
H55D C55A H55F 109.5
H55E C55A H55F 109.5
S4A O4 S4 32.6(4)
O4 S4 C58 101.8(7)
O4 S4 C57 105.0(8)
C58 S4 C57 99.0(10)
S4 C57 H57A 109.5
S4 C57 H57B 109.5
H57A C57 H57B 109.5
S4 C57 H57C 109.5
H57A C57 H57C 109.5
H57B C57 H57C 109.5
S4 C58 H58A 109.5
S4 C58 H58B 109.5
H58A C58 H58B 109.5
S4 C58 H58C 109.5
H58A C58 H58C 109.5
H58B C58 H58C 109.5
O4 S4A C57A 111.0(16)
S4A C57A H57D 109.5
S4A C57A H57E 109.5
H57D C57A H57E 109.5
S4A C57A H57F 109.5
H57D C57A H57F 109.5
H57E C57A H57F 109.5

loop_
_geom_bond_atom_site_label_1
_geom_bond_atom_site_label_2
_geom_bond_distance
C1 N1 1.317(9)
C1 C2 1.380(10)
C1 N3 1.380(11)
C2 C3 1.355(11)
C2 H2 0.9300
C3 N2 1.360(11)
C3 N5 1.362(9)
C4 N2 1.307(10)
C4 N1 1.332(10)
C4 C5 1.495(11)
C5 C10 1.354(13)
C5 C6 1.389(11)
C6 C7 1.414(12)
C6 H6 0.9300
C7 C8 1.381(13)
C7 H7 0.9300
C8 C9 1.457(15)
C8 H8 0.9300
C9 C10 1.312(14)
C9 H9 0.9300
C10 H10 0.9300
C11 N3 1.493(10)
C11 H11A 0.9600
C11 H11B 0.9600
C11 H11C 0.9600
C12 N4 1.287(12)
C12 C13 1.453(12)
C12 H12 0.9300
C13 N7 1.303(12)
C13 C14 1.369(14)
C14 C15 1.395(14)
C14 H14 0.9300
C15 C16 1.333(16)
C15 H15 0.9300
C16 C17 1.367(14)
C16 H16 0.9300
C17 N7 1.299(13)
C17 H17 0.9300
C18 N6 1.279(10)
C18 C19 1.520(11)
C18 H18 0.9300
C19 N8 1.329(10)
C19 C20 1.382(11)
C20 C21 1.316(10)
C20 H20 0.9300
C21 C22 1.418(12)
C21 H21 0.9300
C22 C23 1.402(15)
C22 H22 0.9300
C23 N8 1.337(11)
C23 H23 0.9300
C24 N9 1.370(10)
C24 N11 1.385(11)
C24 C25 1.392(11)
C25 C26 1.421(12)
C25 H25 0.9300
C26 N10 1.346(10)
C26 N13 1.380(9)
C27 N9 1.311(10)
C27 N10 1.386(10)
C27 C28 1.454(11)
C28 C33 1.394(11)
C28 C29 1.420(13)
C29 C30 1.455(12)
C29 H29 0.9300
C30 C31 1.288(15)
C30 H30 0.9300
C31 C32 1.326(15)
C31 H31 0.9300
C32 C33 1.342(14)
C32 H32 0.9300
C33 H33 0.9300
C34 N11 1.416(10)
C34 H34A 0.9600
C34 H34B 0.9600
C34 H34C 0.9600
C35 N12 1.272(11)
C35 C36 1.469(11)
C35 H35 0.9300
C36 N15 1.371(12)
C36 C37 1.387(11)
C37 C38 1.395(11)
C37 H37 0.9300
C38 C39 1.393(15)
C38 H38 0.9300
C39 C40 1.399(15)
C39 H39 0.9300
C40 N15 1.365(12)
C40 H40 0.9300
C41 N14 1.289(10)
C41 C42 1.412(12)
C41 H41 0.9300
C42 N16 1.354(10)
C42 C43 1.383(12)
C43 C44 1.444(12)
C43 H43 0.9300
C44 C45 1.306(12)
C44 H44 0.9300
C45 C46 1.350(13)
C45 H45 0.9300
C46 N16 1.330(10)
C46 H46 0.9300
C51 S1 1.663(14)
C51 H51A 0.9600
C51 H51B 0.9600
C51 H51C 0.9600
C52 S1 1.694(14)
C52 H52A 0.9600
C52 H52B 0.9600
C52 H52C 0.9600
N3 N4 1.362(10)
N5 N6 1.387(9)
N5 H5 0.8600
N11 N12 1.370(9)
N13 N14 1.345(9)
N13 H13 0.8600
S1 O1 1.442(9)
S2 O2 1.480(10)
S2 C54 1.733(10)
S2 C53 1.772(10)
C53 H53A 0.9600
C53 H53B 0.9600
C53 H53C 0.9600
C54 H54A 0.9600
C54 H54B 0.9600
C54 H54C 0.9600
S2A O2A 1.505(10)
S2A C54A 1.769(10)
S2A C53A 1.774(10)
C53A H53D 0.9600
C53A H53E 0.9600
C53A H53F 0.9600
C54A H54D 0.9600
C54A H54E 0.9600
C54A H54F 0.9600
S3 O3 1.480(14)
S3 C55 1.746(15)
S3 C56 1.745(12)
C55 H55A 0.9600
C55 H55B 0.9600
C55 H55C 0.9600
C56 H56A 0.9600
C56 H56B 0.9600
C56 H56C 0.9600
S3A C55A 1.595(18)
C55A H55D 0.9600
C55A H55E 0.9600
C55A H55F 0.9600
O4 S4A 1.479(12)
O4 S4 1.499(9)
S4 C58 1.774(16)
S4 C57 1.849(19)
C57 H57A 0.9600
C57 H57B 0.9600
C57 H57C 0.9600
C58 H58A 0.9600
C58 H58B 0.9600
C58 H58C 0.9600
S4A C57A 1.64(3)
C57A H57D 0.9600
C57A H57E 0.9600
C57A H57F 0.9600
